data_2010354
loop_
_publ_author_name
'Dey, I.'
'Banerjee, A.'

_publ_section_title
;
 7\b,8\b-Epoxyfriedelane
;
_journal_issue 1
_journal_name_full 'Acta Crystallographica Section C'
_journal_page_first 119
_journal_page_last 121
_journal_paper_doi 10.1107/S0108270194003082
_journal_volume 51
_journal_year 1995
_chemical_formula_sum 'C30 H50 O'
_chemical_formula_weight 426.70
_space_group_crystal_system monoclinic
_space_group_IT_number 4
_space_group_name_Hall 'P 2yb'
_space_group_name_H-M_alt 'P 1 21 1'
_atom_type_scat_source IntTabIV
_cell_angle_alpha 90.
_cell_angle_beta 103.57(2)
_cell_angle_gamma 90.
_cell_formula_units_Z 2
_cell_length_a 7.8040(10)
_cell_length_b 11.754(2)
_cell_length_c 14.443(2)
_cell_measurement_reflns_used 25
_cell_measurement_temperature 300
_cell_measurement_theta_max 30
_cell_measurement_theta_min 25
_cell_volume 1287.8(3)
_diffrn_measurement_device 'Enraf-Nonius CAD-4'
_diffrn_measurement_method \w-2\q
_diffrn_radiation_type CuK\a
_diffrn_radiation_wavelength 1.54182
_diffrn_reflns_av_R_equivalents 0.069
_diffrn_reflns_limit_h_max 12
_diffrn_reflns_limit_h_min -12
_diffrn_reflns_limit_k_max 15
_diffrn_reflns_limit_k_min 0
_diffrn_reflns_limit_l_max 16
_diffrn_reflns_limit_l_min 0
_diffrn_reflns_number 1859
_diffrn_reflns_theta_max 55
_diffrn_standards_decay_% none
_diffrn_standards_interval_count 100
_diffrn_standards_number 3
_exptl_absorpt_coefficient_mu 0.443
_exptl_absorpt_correction_type none
_exptl_crystal_colour White
_exptl_crystal_density_diffrn 1.10
_exptl_crystal_density_meas 1.12
_exptl_crystal_description Needle
_exptl_crystal_size_max 0.28
_exptl_crystal_size_mid 0.21
_exptl_crystal_size_min 0.18
_refine_diff_density_max 0.261
_refine_diff_density_min -0.250
_refine_ls_extinction_method none
_refine_ls_goodness_of_fit_obs 1.855
_refine_ls_hydrogen_treatment refxyz
_refine_ls_number_parameters 280
_refine_ls_number_reflns 1403
_refine_ls_R_factor_obs 0.064
_refine_ls_shift/esd_max 0.75
_refine_ls_structure_factor_coef F
_refine_ls_weighting_details 'w = 1/[\s^2^(F) + 0.025224F^2^]'
_refine_ls_weighting_scheme calc
_refine_ls_wR_factor_obs 0.062
_reflns_number_observed 1403
_reflns_number_total 1614
_reflns_observed_criterion I>2\s(I)
_cod_data_source_file al1034.cif
_cod_data_source_block al1034_structure_1_of_1
_cod_depositor_comments
;
The following automatic conversions were performed:

'_refine_ls_weighting_scheme' value 'w = 1/[\s^2^(F) + 0.025224F^2^]'
was changed to 'calc'. New tag '_refine_ls_weighting_details' was
created. The value of the new tag was set to 'w = 1/[\s^2^(F) +
0.025224F^2^]'.

Automatic conversion script
Id: cif_fix_values 3143 2015-03-26 13:38:13Z robertas 
;
_cod_original_cell_volume 1287.90(3)
_cod_original_sg_symbol_H-M 'P 21'
_cod_original_formula_sum 'C30 H50 O1'
_cod_database_code 2010354

loop_
_space_group_symop_id
_space_group_symop_operation_xyz
1 x,y,z
2 -x,y+1/2,-z

loop_
_atom_site_label
_atom_site_fract_x
_atom_site_fract_y
_atom_site_fract_z
C1 -.1500(8) .1789 -.1120(4)
C2 -.2914(7) .2532(8) -.1754(4)
C3 -.2291(8) .2996(9) -.2588(4)
C4 -.0544(7) .3623(7) -.2263(4)
C5 .0917(7) .2858(7) -.1652(3)
C6 .2474(7) .3629(7) -.1253(4)
C7 .3772(7) .3246(7) -.0384(4)
C8 .3394(6) .2381(7) .0284(4)
C9 .1559(7) .1799(7) .0047(4)
C10 .0258(6) .2425(6) -.0785(4)
C11 .0707(7) .1859(7) .0921(4)
C12 .1933(7) .1769(7) .1896(4)
C13 .3455(6) .2646(7) .2051(4)
C14 .4563(7) .2357(5) .1317(4)
C15 .6079(7) .3207(8) .1469(4)
C16 .7293(7) .3111(9) .2445(5)
C17 .6454(7) .3102(8) .3304(4)
C18 .4574(7) .2551(7) .3076(4)
C19 .3622(8) .2816(8) .3890(4)
C20 .3784(10) .3993(9) .4398(5)
C21 .5629(12) .4416(9) .4532(5)
C22 .6391(9) .4331(8) .3664(6)
C23 -.0045(9) .4188(9) -.3137(5)
C24 .1451(9) .1893(8) -.2250(5)
C25 .1775(9) .0526(7) -.0192(5)
C26 .5371(8) .1142(8) .1465(5)
C27 .2616(7) .3835(7) .1812(4)
C28 .7674(9) .2402(9) .4100(5)
C29 .2482(12) .4871(10) .3886(6)
C30 .3366(11) .3776(12) .5361(5)
O .4445(5) .2104(6) -.0392(3)
H1(1) -.192(6) .156(5) -.059(3)
H1(2) -.121(8) .115(7) -.138(5)
H2(1) -.315(6) .312(5) -.134(3)
H2(2) -.408(8) .218(7) -.201(4)
H3(1) -.222(8) .242(7) -.314(4)
H3(2) -.314(8) .353(7) -.301(4)
H4(1) -.072(6) .425(6) -.175(4)
H6(1) .199(17) .418(14) -.166(9)
H6(2) .304(9) .368(7) -.168(5)
H7(1) .457(7) .387(6) -.018(4)
H10(1) .001(5) .315(5) -.044(3)
H11(1) -.027(8) .116(6) .087(4)
H11(2) -.001(7) .257(5) .088(4)
H12(1) .122(6) .186(5) .238(3)
H12(2) .255(6) .092(4) .201(3)
H15(1) .548(9) .404(7) .140(5)
H15(2) .669(7) .303(5) .095(4)
H16(1) .799(8) .243(6) .247(4)
H16(2) .808(8) .381(7) .257(5)
H18(1) .479(7) .174(6) .313(4)
H19(1) .228(8) .268(6) .360(4)
H19(2) .398(7) .220(6) .446(4)
H21(1) .566(10) .532(9) .472(6)
H21(2) .627(9) .402(7) .504(5)
H22(1) .558(7) .491(6) .314(4)
H22(2) .739(10) .464(8) .371(5)
H23(1) .116(9) .444(6) -.289(4)
H23(2) -.102(8) .463(6) -.351(4)
H23(3) .029(8) .364(6) -.365(4)
H24(1) .036(9) .136(6) -.252(5)
H24(2) .246(8) .151(6) -.185(4)
H24(3) .174(7) .217(6) -.286(4)
H25(1) .248(10) .045(7) -.069(5)
H25(2) .044(10) .021(8) -.053(5)
H25(3) .233(12) .012(10) .048(6)
H26(1) .620(7) .119(6) .214(4)
H26(2) .612(9) .105(7) .100(4)
H26(3) .423(7) .063(5) .136(4)
H27(1) .370(9) .438(7) .213(5)
H27(2) .155(5) .390(4) .219(3)
H27(3) .206(8) .397(7) .115(5)
H28(1) .716(6) .242(4) .467(3)
H28(2) .897(9) .270(7) .437(5)
H28(3) .799(8) .157(6) .384(4)
H29(1) .295(11) .513(9) .319(6)
H29(2) .245(9) .543(7) .439(5)
H29(3) .094(10) .474(8) .368(5)
H30(1) .353(10) .441(8) .575(5)
H30(2) .416(8) .323(6) .570(4)
H30(3) .203(10) .376(8) .527(5)

loop_
_geom_angle_atom_site_label_1
_geom_angle_atom_site_label_2
_geom_angle_atom_site_label_3
_geom_angle
_geom_angle_publ_flag
C1 C2 C3 111.3(5) yes
C1 C10 C9 112.6(4) yes
C1 C10 C5 110.3(4) yes
C2 C1 C10 112.1(4) yes
C2 C3 C4 111.3(5) yes
C5 C10 C9 119.8(4) yes
C6 C5 C24 110.8(5) yes
C4 C5 C24 111.5(4) yes
C4 C5 C6 106.6(5) yes
C5 C4 C23 114.7(5) yes
C5 C4 C3 112.3(6) yes
C3 C4 C23 109.4(5) yes
C7 C8 O 59.0(4) yes
C7 C8 C14 118.4(5) yes
C8 C7 O 59.0(4) yes
C8 C7 C6 124.0(5) yes
C6 C7 O 116.9(5) yes
C5 C6 C7 117.8(6) yes
C9 C11 C12 117.1(5) yes
C8 C9 C25 109.3(5) yes
C8 C9 C11 110.4(5) yes
C9 C8 O 113.0(5) yes
C9 C8 C14 120.5(5) yes
C9 C8 C7 118.3(5) yes
C10 C5 C24 113.4(5) yes
C10 C5 C6 106.1(4) yes
C10 C5 C4 108.1(4) yes
C10 C9 C25 111.5(5) yes
C10 C9 C11 106.1(5) yes
C10 C9 C8 111.2(5) yes
C11 C9 C25 108.2(5) yes
C14 C8 O 110.1(4) yes
C11 C12 C13 112.6(5) yes
C12 C13 C27 107.5(4) yes
C12 C13 C18 109.6(5) yes
C12 C13 C14 106.7(5) yes
C18 C13 C27 113.3(5) yes
C14 C13 C27 108.5(5) yes
C14 C13 C18 110.9(4) yes
C8 C14 C13 110.7(4) yes
C13 C14 C26 112.3(5) yes
C13 C14 C15 107.3(5) yes
C8 C14 C26 106.0(5) yes
C8 C14 C15 112.8(5) yes
C15 C14 C26 107.8(5) yes
C13 C18 C19 116.4(5) yes
C13 C18 C17 117.8(5) yes
C17 C18 C19 110.3(5) yes
C18 C17 C28 108.6(6) yes
C18 C17 C22 110.9(5) yes
C18 C17 C16 112.9(5) yes
C22 C17 C28 108.1(6) yes
C16 C17 C28 107.4(5) yes
C16 C17 C22 108.7(6) yes
C17 C16 C15 117.6(5) yes
C14 C15 C16 112.4(6) yes
C18 C19 C20 122.1(6) yes
C19 C20 C30 105.7(8) yes
C19 C20 C29 113.9(6) yes
C19 C20 C21 109.0(7) yes
C29 C20 C30 107.3(7) yes
C21 C20 C30 110.1(6) yes
C21 C20 C29 110.7(8) yes
C20 C21 C22 115.2(7) yes
C17 C22 C21 113.1(7) yes
C8 O C7 61.4(4) yes

loop_
_geom_bond_atom_site_label_1
_geom_bond_atom_site_label_2
_geom_bond_distance
_geom_bond_publ_flag
C2 C1 1.531(8) yes
C2 C3 1.503(10) yes
C10 C1 1.537(7) yes
C10 C5 1.547(8) yes
C10 C9 1.563(8) yes
C5 C4 1.554(9) yes
C5 C6 1.517(9) yes
C5 C24 1.541(12) yes
C4 C3 1.524(9) yes
C4 C23 1.555(10) yes
C9 C8 1.551(8) yes
C9 C11 1.563(9) yes
C9 C25 1.554(11) yes
C8 C7 1.478(10) yes
C8 C14 1.556(7) yes
C16 C15 1.507(8) yes
C19 C20 1.557(13) yes
C20 C21 1.492(12) yes
C8 O 1.452(7) yes
C7 C6 1.486(8) yes
C7 O 1.442(10) yes
C11 C12 1.508(7) yes
C12 C13 1.548(9) yes
C13 C14 1.557(9) yes
C13 C18 1.537(7) yes
C13 C27 1.546(11) yes
C14 C15 1.525(10) yes
C14 C26 1.555(12) yes
C18 C17 1.566(8) yes
C18 C19 1.562(9) yes
C17 C16 1.533(10) yes
C17 C22 1.540(13) yes
C17 C28 1.546(10) yes
C20 C29 1.514(14) yes
C20 C30 1.523(11) yes
C21 C22 1.512(12) yes
